data_4113525
loop_
_publ_author_name
'Adam H. Eisenberg'
'Maxim V. Ovchinnikov'
'Chad A. Mirkin'

_publ_section_title
;
 Stepwise Formation of Heterobimetallic Macrocycles Synthesized via the
 Weak-Link Approach
;
_journal_name_full 'Journal of the American Chemical Society'
_journal_page_first 2836
_journal_page_last 2837
_journal_paper_doi 10.1021/ja027936n
_journal_volume 125
_journal_year 2003
_chemical_formula_moiety 'C34 H32 O P2 S '
_chemical_formula_sum 'C34 H32 O P2 S'
_chemical_formula_weight 550.63
_space_group_IT_number 2
_symmetry_cell_setting triclinic
_symmetry_Int_Tables_number 2
_symmetry_space_group_name_Hall '-P 1'
_symmetry_space_group_name_H-M 'P -1'
_cell_angle_alpha 64.339(3)
_cell_angle_beta 81.984(3)
_cell_angle_gamma 86.122(4)
_cell_formula_units_Z 2
_cell_length_a 5.6168(11)
_cell_length_b 16.076(3)
_cell_length_c 17.651(4)
_cell_measurement_reflns_used 0
_cell_measurement_temperature 153.2
_cell_measurement_theta_max 0.0
_cell_measurement_theta_min 0.0
_cell_volume 1422.5(5)
_computing_cell_refinement 'Bruker SAINT-1000 Diffractometer Control'
_computing_data_collection 'Bruker SMART-1000 Diffractometer Control'
_computing_data_reduction 'Bruker SAINT-1000 Diffractometer Control'
_computing_publication_material
;
teXsan for Windows version 1.06 (MSC, 1997-1999)
;
_computing_structure_refinement
;
teXsan for Windows version 1.06 (MSC, 1997-1999)
;
_computing_structure_solution
;
SHELX97 (Sheldrick, 1997)
;
_diffrn_ambient_temperature 153.2
_diffrn_measurement_device 'Bruker SMART-1000 CCD'
_diffrn_measurement_method \w
_diffrn_orient_matrix_UB_11 0.00000
_diffrn_orient_matrix_UB_12 0.00000
_diffrn_orient_matrix_UB_13 0.00000
_diffrn_orient_matrix_UB_21 0.00000
_diffrn_orient_matrix_UB_22 0.00000
_diffrn_orient_matrix_UB_23 0.00000
_diffrn_orient_matrix_UB_31 0.00000
_diffrn_orient_matrix_UB_32 0.00000
_diffrn_orient_matrix_UB_33 0.00000
_diffrn_radiation_detector CCD
_diffrn_radiation_monochromator graphite
_diffrn_radiation_source 'X-ray tube'
_diffrn_radiation_type 'Mo K\a'
_diffrn_radiation_wavelength 0.7107
_diffrn_reflns_av_R_equivalents 0.07155
_diffrn_reflns_av_sigmaI/netI 0.117
_diffrn_reflns_limit_h_max 7
_diffrn_reflns_limit_h_min -7
_diffrn_reflns_limit_k_max 20
_diffrn_reflns_limit_k_min -21
_diffrn_reflns_limit_l_max 23
_diffrn_reflns_limit_l_min -22
_diffrn_reflns_number 13144
_diffrn_reflns_reduction_process 'Lp corrections applied'
_diffrn_reflns_theta_max 28.29
_diffrn_reflns_theta_min 1.29
_diffrn_standards_decay_% 0.00
_diffrn_standards_interval_count 0
_diffrn_standards_number 0
_exptl_absorpt_coefficient_mu 0.252
_exptl_absorpt_correction_T_max 0.98613
_exptl_absorpt_correction_T_min 0.95232
_exptl_absorpt_correction_type integration
_exptl_crystal_colour colorless
_exptl_crystal_density_diffrn 1.285
_exptl_crystal_description block
_exptl_crystal_F_000 580.00
_exptl_crystal_size_max 0.17
_exptl_crystal_size_mid 0.14
_exptl_crystal_size_min 0.08
_refine_diff_density_max 1.09
_refine_diff_density_min -0.75
_refine_ls_extinction_method none
_refine_ls_goodness_of_fit_all 1.660
_refine_ls_goodness_of_fit_ref 2.240
_refine_ls_hydrogen_treatment noref
_refine_ls_matrix_type full
_refine_ls_number_constraints 0
_refine_ls_number_parameters 343
_refine_ls_number_reflns 3023
_refine_ls_number_restraints 0
_refine_ls_R_factor_all 0.1424
_refine_ls_R_factor_gt 0.064
_refine_ls_shift/su_max 0.0100
_refine_ls_shift/su_mean 0.0011
_refine_ls_structure_factor_coef Fsqd
_refine_ls_weighting_details 'w = 1/[\s^2^(Fo)]'
_refine_ls_weighting_scheme sigma
_refine_ls_wR_factor_all 0.1400
_refine_ls_wR_factor_ref 0.059
_reflns_number_gt 3023
_reflns_number_total 6604
_reflns_threshold_expression I>3.00\s(I)
_cod_data_source_file ja027936nsi20030121_083210.cif
_cod_data_source_block '_Template_texray.inf'
_cod_original_formula_sum 'C34 H32 O P2 S '
_cod_database_code 4113525

loop_
_symmetry_equiv_pos_as_xyz
'   +x,   +y,   +z'
'   -x,   -y,   -z'

loop_
_atom_site_label
_atom_site_fract_x
_atom_site_fract_y
_atom_site_fract_z
_atom_site_U_iso_or_equiv
_atom_site_occupancy
_atom_site_adp_type
_atom_site_calc_flag
S(1) 0.9836(3) 0.16279(9) 0.90323(8) 0.0541(4) 1.000 Uani d
P(1) 0.4739(2) 0.07381(8) 1.13281(7) 0.0321(4) 1.000 Uani d
P(2) 0.8181(2) 0.41609(7) 0.36768(7) 0.0285(3) 1.000 Uani d
O(1) 0.7330(7) 0.3789(2) 0.5564(2) 0.0608(11) 1.000 Uani d
C(1) 0.5599(7) 0.0057(3) 1.2393(2) 0.0264(12) 1.000 Uani d
C(2) 0.7742(7) -0.0442(3) 1.2561(3) 0.0312(13) 1.000 Uani d
C(3) 0.8141(8) -0.1011(3) 1.3391(3) 0.038(1) 1.000 Uani d
C(4) 0.4352(8) -0.0597(3) 1.3904(3) 0.038(1) 1.000 Uani d
C(5) 0.6454(8) -0.1077(3) 1.4059(3) 0.036(1) 1.000 Uani d
C(6) 0.3923(7) -0.0033(3) 1.3080(3) 0.0313(13) 1.000 Uani d
C(7) 0.4594(7) 0.1910(3) 1.1288(2) 0.0264(12) 1.000 Uani d
C(8) 0.6507(7) 0.2538(3) 1.0956(2) 0.0314(13) 1.000 Uani d
C(9) 0.6262(7) 0.3393(3) 1.0961(3) 0.0332(13) 1.000 Uani d
C(10) 0.4116(8) 0.3645(3) 1.1294(3) 0.037(1) 1.000 Uani d
C(11) 0.2235(8) 0.3042(3) 1.1616(3) 0.039(1) 1.000 Uani d
C(12) 0.2473(7) 0.2189(3) 1.1606(2) 0.0322(13) 1.000 Uani d
C(13) 0.7503(7) 0.0771(3) 1.0629(2) 0.035(1) 1.000 Uani d
C(14) 0.7030(8) 0.1300(3) 0.9706(3) 0.044(2) 1.000 Uani d
C(15) 0.8931(8) 0.2235(3) 0.8033(3) 0.040(2) 1.000 Uani d
C(16) 1.0170(8) 0.3035(3) 0.7451(3) 0.042(2) 1.000 Uani d
C(17) 0.9488(9) 0.3517(3) 0.6649(3) 0.049(2) 1.000 Uani d
C(18) 0.7633(8) 0.3235(3) 0.6380(3) 0.045(2) 1.000 Uani d
C(19) 0.6432(8) 0.2438(3) 0.6959(3) 0.036(1) 1.000 Uani d
C(20) 0.7048(8) 0.1945(3) 0.7768(3) 0.039(1) 1.000 Uani d
C(21) 0.5441(8) 0.3456(3) 0.5245(3) 0.039(1) 1.000 Uani d
C(22) 0.5310(7) 0.4131(3) 0.4332(3) 0.0329(13) 1.000 Uani d
C(23) 0.8115(7) 0.3022(3) 0.3666(2) 0.0220(11) 1.000 Uani d
C(24) 0.6416(7) 0.2762(3) 0.3308(2) 0.0305(12) 1.000 Uani d
C(25) 0.6487(8) 0.1909(3) 0.3314(3) 0.035(1) 1.000 Uani d
C(26) 0.8237(8) 0.1289(3) 0.3680(3) 0.0325(13) 1.000 Uani d
C(27) 0.9945(8) 0.1516(3) 0.4038(3) 0.0340(13) 1.000 Uani d
C(28) 0.9886(7) 0.2380(3) 0.4031(2) 0.0315(13) 1.000 Uani d
C(29) 0.7433(7) 0.4902(3) 0.2605(2) 0.0248(12) 1.000 Uani d
C(30) 0.5331(7) 0.5399(3) 0.2404(3) 0.0316(13) 1.000 Uani d
C(31) 0.5062(8) 0.5998(3) 0.1566(3) 0.037(1) 1.000 Uani d
C(32) 0.6894(9) 0.6094(3) 0.0925(3) 0.041(1) 1.000 Uani d
C(33) 0.8974(8) 0.5596(3) 0.1118(3) 0.042(2) 1.000 Uani d
C(34) 0.9245(7) 0.5017(3) 0.1944(3) 0.0345(13) 1.000 Uani d
H(1) 0.8924 -0.0399 1.2101 0.039 1.000 Uiso c
H(2) 0.9613 -0.1361 1.3489 0.046 1.000 Uiso c
H(3) 0.3179 -0.0642 1.4360 0.045 1.000 Uiso c
H(4) 0.6766 -0.1457 1.4620 0.043 1.000 Uiso c
H(5) 0.2447 0.0294 1.2980 0.038 1.000 Uiso c
H(6) 0.7989 0.2361 1.0724 0.038 1.000 Uiso c
H(7) 0.7582 0.3803 1.0735 0.041 1.000 Uiso c
H(8) 0.3958 0.4234 1.1300 0.045 1.000 Uiso c
H(9) 0.0761 0.3206 1.1850 0.047 1.000 Uiso c
H(10) 0.1149 0.1772 1.1822 0.040 1.000 Uiso c
H(11) 0.8729 0.1081 1.0720 0.044 1.000 Uiso c
H(12) 0.8023 0.0162 1.0726 0.044 1.000 Uiso c
H(13) 0.6006 0.1837 0.9634 0.052 1.000 Uiso c
H(14) 0.6094 0.0916 0.9545 0.052 1.000 Uiso c
H(15) 1.1472 0.3244 0.7608 0.050 1.000 Uiso c
H(16) 1.0340 0.4061 0.6268 0.059 1.000 Uiso c
H(17) 0.5135 0.2229 0.6793 0.044 1.000 Uiso c
H(18) 0.6180 0.1406 0.8145 0.049 1.000 Uiso c
H(19) 0.5846 0.2861 0.5287 0.046 1.000 Uiso c
H(20) 0.3931 0.3437 0.5578 0.046 1.000 Uiso c
H(21) 0.4975 0.4734 0.4309 0.039 1.000 Uiso c
H(22) 0.4069 0.3955 0.4128 0.039 1.000 Uiso c
H(23) 0.5193 0.3191 0.3052 0.037 1.000 Uiso c
H(24) 0.5300 0.1746 0.3067 0.042 1.000 Uiso c
H(25) 0.8268 0.0695 0.3682 0.040 1.000 Uiso c
H(26) 1.1172 0.1086 0.4285 0.041 1.000 Uiso c
H(27) 1.1070 0.2544 0.4279 0.039 1.000 Uiso c
H(28) 0.4050 0.5335 0.2842 0.037 1.000 Uiso c
H(29) 0.3601 0.6344 0.1443 0.042 1.000 Uiso c
H(30) 0.6689 0.6515 0.0362 0.051 1.000 Uiso c
H(31) 1.0219 0.5657 0.0681 0.050 1.000 Uiso c
H(32) 1.0708 0.4689 0.2072 0.042 1.000 Uiso c

loop_
_atom_site_aniso_label
_atom_site_aniso_U_11
_atom_site_aniso_U_22
_atom_site_aniso_U_33
_atom_site_aniso_U_12
_atom_site_aniso_U_13
_atom_site_aniso_U_23
S(1) 0.0645(10) 0.0556(9) 0.0404(8) 0.0038(7) -0.0075(7) -0.0191(7)
P(1) 0.0342(7) 0.0353(7) 0.0251(7) -0.0007(6) -0.0049(6) -0.0109(6)
P(2) 0.0306(7) 0.0281(7) 0.0264(6) -0.0002(6) -0.0052(5) -0.0109(6)
O(1) 0.157(4) 0.013(2) 0.008(2) 0.003(2) -0.007(2) -0.0014(13)
C(1) 0.032(3) 0.020(2) 0.025(2) -0.004(2) -0.002(2) -0.007(2)
C(2) 0.037(3) 0.028(2) 0.029(3) -0.001(2) -0.003(2) -0.013(2)
C(3) 0.038(3) 0.031(3) 0.048(3) -0.001(2) -0.020(3) -0.015(2)
C(4) 0.045(3) 0.035(3) 0.026(3) -0.006(2) -0.003(2) -0.007(2)
C(5) 0.050(3) 0.028(3) 0.028(3) -0.008(2) -0.015(2) -0.006(2)
C(6) 0.030(3) 0.029(3) 0.031(3) -0.003(2) -0.002(2) -0.010(2)
C(7) 0.029(3) 0.031(3) 0.019(2) 0.002(2) -0.010(2) -0.009(2)
C(8) 0.026(3) 0.037(3) 0.028(2) 0.007(2) -0.003(2) -0.012(2)
C(9) 0.028(3) 0.036(3) 0.030(3) -0.005(2) -0.001(2) -0.009(2)
C(10) 0.041(3) 0.038(3) 0.032(3) 0.009(2) -0.008(2) -0.016(2)
C(11) 0.035(3) 0.046(3) 0.031(3) 0.009(2) -0.004(2) -0.014(2)
C(12) 0.028(3) 0.037(3) 0.028(2) 0.001(2) -0.008(2) -0.010(2)
C(13) 0.041(3) 0.039(3) 0.024(2) 0.008(2) -0.002(2) -0.014(2)
C(14) 0.051(3) 0.053(3) 0.022(2) 0.010(3) -0.008(2) -0.012(2)
C(15) 0.054(3) 0.042(3) 0.037(3) 0.015(3) -0.013(2) -0.030(2)
C(16) 0.029(3) 0.041(3) 0.070(4) -0.012(2) 0.004(3) -0.038(3)
C(17) 0.055(4) 0.040(3) 0.050(3) -0.009(3) 0.020(3) -0.023(3)
C(18) 0.043(3) 0.037(3) 0.064(4) -0.012(3) 0.023(3) -0.038(3)
C(19) 0.038(3) 0.035(3) 0.034(3) -0.007(2) 0.003(2) -0.014(2)
C(20) 0.045(3) 0.033(3) 0.038(3) -0.007(2) -0.002(2) -0.014(2)
C(21) 0.054(3) 0.039(3) 0.028(3) -0.000(2) 0.002(2) -0.020(2)
C(22) 0.045(3) 0.029(3) 0.027(2) 0.002(2) -0.007(2) -0.014(2)
C(23) 0.022(2) 0.022(2) 0.020(2) -0.001(2) 0.003(2) -0.009(2)
C(24) 0.028(3) 0.034(3) 0.029(2) 0.003(2) -0.007(2) -0.013(2)
C(25) 0.037(3) 0.039(3) 0.038(3) -0.008(2) -0.003(2) -0.024(2)
C(26) 0.037(3) 0.029(3) 0.034(3) -0.007(2) 0.003(2) -0.017(2)
C(27) 0.032(3) 0.026(3) 0.038(3) 0.005(2) -0.000(2) -0.010(2)
C(28) 0.030(3) 0.036(3) 0.031(3) -0.002(2) -0.006(2) -0.016(2)
C(29) 0.026(3) 0.022(2) 0.026(2) 0.000(2) -0.007(2) -0.010(2)
C(30) 0.029(3) 0.033(3) 0.032(3) -0.001(2) 0.001(2) -0.014(2)
C(31) 0.037(3) 0.027(3) 0.045(3) 0.004(2) -0.019(2) -0.011(2)
C(32) 0.057(3) 0.034(3) 0.024(3) -0.008(3) -0.007(2) -0.002(2)
C(33) 0.039(3) 0.044(3) 0.033(3) -0.000(2) 0.003(2) -0.010(2)
C(34) 0.029(3) 0.036(3) 0.033(3) 0.003(2) -0.002(2) -0.011(2)

loop_
_atom_type_symbol
_atom_type_oxidation_number
_atom_type_number_in_cell
_atom_type_scat_dispersion_real
_atom_type_scat_dispersion_imag
_atom_type_scat_source
C 0 68 0.002 0.002
;International Tables for Crystallography
(1992, Vol. C, Table 6.1.1.2)
;
H 0 64 0.000 0.000
;International Tables for Crystallography
(1992, Vol. C, Table 6.1.1.2)
;
O 0 2 0.008 0.006
;International Tables for Crystallography
(1992, Vol. C, Table 6.1.1.2)
;
S 0 2 0.110 0.124
;International Tables for Crystallography
(1992, Vol. C, Table 6.1.1.2)
;
P 0 4 0.090 0.095
;International Tables for Crystallography
(1992, Vol. C, Table 6.1.1.2)
;

loop_
_geom_angle_atom_site_label_1
_geom_angle_atom_site_label_2
_geom_angle_atom_site_label_3
_geom_angle
_geom_angle_publ_flag
C14 S1 C15 102.8(3) ?
C1 P1 C7 100.6(3) ?
C1 P1 C13 103.6(3) ?
C7 P1 C13 102.8(3) ?
C22 P2 C23 100.1(3) ?
C22 P2 C29 102.0(3) ?
C23 P2 C29 99.9(3) ?
C18 O1 C21 113.3(5) ?
P1 C1 C2 124.3(5) ?
P1 C1 C6 117.9(5) ?
C2 C1 C6 117.5(5) ?
C1 C2 C3 120.3(6) ?
C1 C2 H1 119.5 no
C3 C2 H1 120.2 no
C2 C3 C5 120.7(6) ?
C2 C3 H2 118.8 no
C5 C3 H2 120.6 no
C5 C4 C6 120.3(6) ?
C5 C4 H3 120.1 no
C6 C4 H3 119.6 no
C3 C5 C4 119.6(6) ?
C3 C5 H4 119.7 no
C4 C5 H4 120.8 no
C1 C6 C4 121.6(6) ?
C1 C6 H5 118.8 no
C4 C6 H5 119.6 no
P1 C7 C8 124.5(5) ?
P1 C7 C12 118.0(5) ?
C8 C7 C12 117.5(6) ?
C7 C8 C9 120.9(6) ?
C7 C8 H6 118.8 no
C9 C8 H6 120.3 no
C8 C9 C10 120.1(6) ?
C8 C9 H7 119.2 no
C10 C9 H7 120.8 no
C9 C10 C11 119.7(6) ?
C9 C10 H8 119.8 no
C11 C10 H8 120.6 no
C10 C11 C12 120.3(6) ?
C10 C11 H9 120.4 no
C12 C11 H9 119.3 no
C7 C12 C11 121.6(6) ?
C7 C12 H10 118.1 no
C11 C12 H10 120.3 no
P1 C13 C14 109.4(4) ?
P1 C13 H11 110.5 no
P1 C13 H12 110.3 no
C14 C13 H11 108.0 no
C14 C13 H12 109.0 no
H11 C13 H12 109.7 no
S1 C14 C13 109.7(5) ?
S1 C14 H13 111.3 no
S1 C14 H14 110.5 no
C13 C14 H13 110.7 no
C13 C14 H14 110.1 no
H13 C14 H14 104.5 no
S1 C15 C16 119.5(6) ?
S1 C15 C20 122.6(6) ?
C16 C15 C20 117.8(6) ?
C15 C16 C17 120.0(6) ?
C15 C16 H15 119.9 no
C17 C16 H15 120.1 no
C16 C17 C18 122.6(7) ?
C16 C17 H16 118.6 no
C18 C17 H16 118.8 no
O1 C18 C17 112.7(6) ?
O1 C18 C19 130.4(7) ?
C17 C18 C19 116.9(7) ?
C18 C19 C20 122.0(6) ?
C18 C19 H17 118.9 no
C20 C19 H17 119.1 no
C15 C20 C19 120.6(6) ?
C15 C20 H18 119.9 no
C19 C20 H18 119.5 no
O1 C21 C22 107.5(5) ?
O1 C21 H19 109.9 no
O1 C21 H20 109.1 no
C22 C21 H19 110.6 no
C22 C21 H20 110.1 no
H19 C21 H20 109.6 no
P2 C22 C21 110.8(4) ?
P2 C22 H21 108.9 no
P2 C22 H22 109.9 no
C21 C22 H21 108.5 no
C21 C22 H22 109.1 no
H21 C22 H22 109.7 no
P2 C23 C24 124.3(5) ?
P2 C23 C28 118.3(4) ?
C24 C23 C28 117.4(5) ?
C23 C24 C25 121.3(6) ?
C23 C24 H23 119.0 no
C25 C24 H23 119.8 no
C24 C25 C26 120.1(6) ?
C24 C25 H24 119.7 no
C26 C25 H24 120.1 no
C25 C26 C27 120.6(6) ?
C25 C26 H25 119.5 no
C27 C26 H25 119.9 no
C26 C27 C28 119.5(6) ?
C26 C27 H26 120.3 no
C28 C27 H26 120.2 no
C23 C28 C27 121.1(6) ?
C23 C28 H27 118.9 no
C27 C28 H27 120.0 no
P2 C29 C30 126.2(5) ?
P2 C29 C34 116.0(5) ?
C30 C29 C34 117.6(5) ?
C29 C30 C31 120.6(6) ?
C29 C30 H28 119.7 no
C31 C30 H28 119.7 no
C30 C31 C32 120.3(6) ?
C30 C31 H29 119.1 no
C32 C31 H29 120.5 no
C31 C32 C33 119.5(6) ?
C31 C32 H30 119.0 no
C33 C32 H30 121.5 no
C32 C33 C34 120.1(6) ?
C32 C33 H31 119.6 no
C34 C33 H31 120.3 no
C29 C34 C33 121.9(6) ?
C29 C34 H32 118.7 no
C33 C34 H32 119.4 no

loop_
_geom_bond_atom_site_label_1
_geom_bond_atom_site_label_2
_geom_bond_distance
_geom_bond_publ_flag
S1 C14 1.795(7) ?
S1 C15 1.736(6) ?
P1 C1 1.835(6) ?
P1 C7 1.852(6) ?
P1 C13 1.832(6) ?
P2 C22 1.839(6) ?
P2 C23 1.842(6) ?
P2 C29 1.838(6) ?
O1 C18 1.355(8) ?
O1 C21 1.494(7) ?
C1 C2 1.394(8) ?
C1 C6 1.388(7) ?
C2 C3 1.391(8) ?
C2 H1 0.95 no
C3 C5 1.377(8) ?
C3 H2 0.96 no
C4 C5 1.359(8) ?
C4 C6 1.386(8) ?
C4 H3 0.95 no
C5 H4 0.95 no
C6 H5 0.95 no
C7 C8 1.405(8) ?
C7 C12 1.376(8) ?
C8 C9 1.377(8) ?
C8 H6 0.96 no
C9 C10 1.380(8) ?
C9 H7 0.95 no
C10 C11 1.369(8) ?
C10 H8 0.95 no
C11 C12 1.376(8) ?
C11 H9 0.95 no
C12 H10 0.96 no
C13 C14 1.529(8) ?
C13 H11 0.95 no
C13 H12 0.95 no
C14 H13 0.97 no
C14 H14 0.99 no
C15 C16 1.404(8) ?
C15 C20 1.396(8) ?
C16 C17 1.382(9) ?
C16 H15 0.95 no
C17 C18 1.380(9) ?
C17 H16 0.95 no
C18 C19 1.390(8) ?
C19 C20 1.381(8) ?
C19 H17 0.95 no
C20 H18 0.95 no
C21 C22 1.512(8) ?
C21 H19 0.94 no
C21 H20 0.96 no
C22 H21 0.96 no
C22 H22 0.94 no
C23 C24 1.392(7) ?
C23 C28 1.391(7) ?
C24 C25 1.365(8) ?
C24 H23 0.95 no
C25 C26 1.365(8) ?
C25 H24 0.95 no
C26 C27 1.367(8) ?
C26 H25 0.95 no
C27 C28 1.382(8) ?
C27 H26 0.95 no
C28 H27 0.95 no
C29 C30 1.379(8) ?
C29 C34 1.393(8) ?
C30 C31 1.395(8) ?
C30 H28 0.95 no
C31 C32 1.382(8) ?
C31 H29 0.96 no
C32 C33 1.367(8) ?
C32 H30 0.95 no
C33 C34 1.373(8) ?
C33 H31 0.94 no
C34 H32 0.95 no

loop_
_geom_contact_atom_site_label_1
_geom_contact_atom_site_label_2
_geom_contact_distance
_geom_contact_site_symmetry_2
_geom_contact_publ_flag
S1 H12 2.9184 2_757 no
O1 H21 2.7074 2_666 no
C3 H17 2.9205 2_657 no
C3 H25 3.0081 1_556 no
C3 C6 3.573(9) 1_655 no
C4 H25 2.9959 1_556 no
C5 H25 2.8556 1_556 no
C5 H19 2.9058 2_657 no
C6 H24 3.0024 1_556 no
C8 H30 2.9463 2_666 no
C9 H30 2.9947 2_666 no
C10 H23 3.0045 1_556 no
C10 H32 3.0320 1_456 no
C12 H24 3.0123 1_556 no
C15 H29 3.0200 2_666 no
C17 H28 2.9337 2_666 no
C17 H20 2.9441 1_655 no
C19 H2 2.9549 2_757 no
C27 H3 2.9256 2_657 no
C28 H4 3.0368 2_757 no
C29 H15 2.9339 2_766 no
C30 H15 2.9080 2_766 no
C31 C34 3.576(9) 1_455 no
C34 H9 3.0452 1_654 no
H4 H27 2.3951 2_757 no
H4 H26 2.6741 2_757 no
H5 H25 2.6711 1_456 no
H6 H10 2.6346 1_655 no
H7 H31 2.4351 2_766 no
H7 H9 2.6638 1_655 no
H8 H32 2.3908 1_456 no
H9 H32 2.5769 1_456 no
H16 H20 2.5789 1_655 no

loop_
_geom_torsion_atom_site_label_1
_geom_torsion_atom_site_label_2
_geom_torsion_atom_site_label_3
_geom_torsion_atom_site_label_4
_geom_torsion
_geom_torsion_publ_flag
S1 C14 C13 P1 163.3(3) no
S1 C15 C16 C17 179.1(5) no
S1 C15 C20 C19 -178.3(5) no
P1 C1 C2 C3 -173.7(5) no
P1 C1 C6 C4 174.6(5) no
P1 C7 C8 C9 -179.1(5) no
P1 C7 C12 C11 178.6(5) no
P2 C22 C21 O1 62.3(5) no
P2 C23 C24 C25 179.3(5) no
P2 C23 C28 C27 -179.6(5) no
P2 C29 C30 C31 174.6(5) no
P2 C29 C34 C33 -176.0(5) no
O1 C18 C17 C16 -177.7(6) no
O1 C18 C19 C20 178.1(7) no
C1 P1 C7 C8 93.4(5) no
C1 P1 C7 C12 -86.5(5) no
C1 P1 C13 C14 178.3(4) no
C1 C2 C3 C5 -1.2(10) no
C1 C6 C4 C5 0.2(10) no
C2 C1 P1 C7 -117.1(5) no
C2 C1 P1 C13 -11.0(6) no
C2 C1 C6 C4 0.1(9) no
C2 C3 C5 C4 1.5(10) no
C3 C2 C1 C6 0.4(9) no
C3 C5 C4 C6 -1.0(10) no
C6 C1 P1 C7 68.8(5) no
C6 C1 P1 C13 174.8(5) no
C7 P1 C13 C14 -77.2(5) no
C7 C8 C9 C10 -0.1(9) no
C7 C12 C11 C10 1.1(9) no
C8 C7 P1 C13 -13.3(5) no
C8 C7 C12 C11 -1.4(8) no
C8 C9 C10 C11 -0.3(9) no
C9 C8 C7 C12 0.8(8) no
C9 C10 C11 C12 -0.2(9) no
C12 C7 P1 C13 166.8(4) no
C13 C14 S1 C15 -178.5(5) no
C14 S1 C15 C16 140.3(5) no
C14 S1 C15 C20 -41.8(6) no
C15 C16 C17 C18 -1.2(10) no
C15 C20 C19 C18 -0.2(10) no
C16 C15 C20 C19 -0.3(10) no
C16 C17 C18 C19 0.7(10) no
C17 C16 C15 C20 1.0(10) no
C17 C18 O1 C21 176.0(5) no
C17 C18 C19 C20 0.1(10) no
C18 O1 C21 C22 -179.6(5) no
C19 C18 O1 C21 -2.1(9) no
C21 C22 P2 C23 70.8(5) no
C21 C22 P2 C29 173.3(4) no
C22 P2 C23 C24 63.8(5) no
C22 P2 C23 C28 -116.9(5) no
C22 P2 C29 C30 8.6(6) no
C22 P2 C29 C34 -176.2(5) no
C23 P2 C29 C30 111.2(6) no
C23 P2 C29 C34 -73.6(5) no
C23 C24 C25 C26 0.4(10) no
C23 C28 C27 C26 0.1(10) no
C24 C23 P2 C29 -40.4(6) no
C24 C23 C28 C27 -0.3(9) no
C24 C25 C26 C27 -0.5(10) no
C25 C24 C23 C28 0.0(9) no
C25 C26 C27 C28 0.3(10) no
C28 C23 P2 C29 138.9(5) no
C29 C30 C31 C32 0.6(10) no
C29 C34 C33 C32 1.1(11) no
C30 C29 C34 C33 -0.4(10) no
C30 C31 C32 C33 0.1(10) no
C31 C30 C29 C34 -0.5(9) no
C31 C32 C33 C34 -1.0(11) no

loop_
_cod_related_entry_id
_cod_related_entry_database
_cod_related_entry_code
1 ChemSpider 9459261
